data_4078863
loop_
_publ_author_name
'Balasingham, Rebeca G.'
'Williams, Catrin F.'
'Mottram, Huw J.'
'Coogan, Michael P.'
'Pope, Simon J. A.'

_publ_section_title
;
 Gold(I) Complexes Derived from Alkynyloxy-Substituted Anthraquinones:
 Syntheses, Luminescence, Preliminary Cytotoxicity, and Cell Imaging
 Studies
;
_journal_issue 16
_journal_name_full Organometallics
_journal_page_first 5835
_journal_paper_doi 10.1021/om300475y
_journal_volume 31
_journal_year 2012
_chemical_formula_moiety 'C56 H36 Au2 O4 P2, 2(C H Cl3)'
_chemical_formula_sum 'C58 H38 Au2 Cl6 O4 P2'
_chemical_formula_weight 1467.46
_chemical_name_common C56H36Au2O4P2
_chemical_name_systematic
;
 1,8 dihydroxyanthraquinone dipropargyl ether bis (gold triphenylphosphine)
;
_space_group_IT_number 14
_symmetry_cell_setting monoclinic
_symmetry_space_group_name_Hall '-P 2yn'
_symmetry_space_group_name_H-M 'P 1 21/n 1'
_atom_sites_solution_hydrogens geom
_atom_sites_solution_primary direct
_atom_sites_solution_secondary difmap
_audit_creation_method SHELXL-97
_cell_angle_alpha 90.00
_cell_angle_beta 98.614(2)
_cell_angle_gamma 90.00
_cell_formula_units_Z 4
_cell_length_a 18.4561(9)
_cell_length_b 11.6603(5)
_cell_length_c 26.6072(7)
_cell_measurement_reflns_used 6193
_cell_measurement_temperature 293(2)
_cell_measurement_theta_max 27.54
_cell_measurement_theta_min 2.23
_cell_volume 5661.4(4)
_computing_cell_refinement DENZO/SCALEPACK
_computing_data_collection 'COLLECT,Nonius BV, 1997-2001'
_computing_data_reduction DENZO/SCALEPACK
_computing_structure_refinement SHELXL-97
_computing_structure_solution SHELXs-97
_diffrn_ambient_temperature 293(2)
_diffrn_measured_fraction_theta_full 0.973
_diffrn_measured_fraction_theta_max 0.973
_diffrn_measurement_device_type KappaCCD
_diffrn_measurement_method CCD
_diffrn_radiation_monochromator graphite
_diffrn_radiation_source 'fine-focus sealed tube'
_diffrn_radiation_type MoK\a
_diffrn_radiation_wavelength 0.71073
_diffrn_reflns_av_R_equivalents 0.0000
_diffrn_reflns_av_sigmaI/netI 0.1408
_diffrn_reflns_limit_h_max 23
_diffrn_reflns_limit_h_min -23
_diffrn_reflns_limit_k_max 15
_diffrn_reflns_limit_k_min 0
_diffrn_reflns_limit_l_max 34
_diffrn_reflns_limit_l_min 0
_diffrn_reflns_number 12698
_diffrn_reflns_theta_full 27.54
_diffrn_reflns_theta_max 27.54
_diffrn_reflns_theta_min 2.23
_exptl_absorpt_coefficient_mu 5.561
_exptl_absorpt_correction_T_max 0.8082
_exptl_absorpt_correction_T_min 0.2463
_exptl_absorpt_correction_type empirical
_exptl_absorpt_process_details Denzo/Scaleack
_exptl_crystal_colour yellow
_exptl_crystal_density_diffrn 1.722
_exptl_crystal_density_method 'not measured'
_exptl_crystal_description plate
_exptl_crystal_F_000 2832
_exptl_crystal_size_max 0.35
_exptl_crystal_size_mid 0.30
_exptl_crystal_size_min 0.04
_refine_diff_density_max 1.833
_refine_diff_density_min -1.336
_refine_diff_density_rms 0.210
_refine_ls_extinction_method none
_refine_ls_goodness_of_fit_ref 1.021
_refine_ls_hydrogen_treatment constr
_refine_ls_matrix_type full
_refine_ls_number_parameters 686
_refine_ls_number_reflns 12698
_refine_ls_number_restraints 63
_refine_ls_restrained_S_all 1.024
_refine_ls_R_factor_all 0.1848
_refine_ls_R_factor_gt 0.0871
_refine_ls_shift/su_max 0.002
_refine_ls_shift/su_mean 0.000
_refine_ls_structure_factor_coef Fsqd
_refine_ls_weighting_details 'calc w=1/[\s^2^(Fo^2^)+(0.1197P)^2^+16.6824P] where P=(Fo^2^+2Fc^2^)/3'
_refine_ls_weighting_scheme calc
_refine_ls_wR_factor_gt 0.2013
_refine_ls_wR_factor_ref 0.2566
_reflns_number_gt 6193
_reflns_number_total 12698
_reflns_threshold_expression >2\s(I)
_cod_data_source_file om300475y_si_002.cif
_cod_data_source_block C56H36Au2O4P2
_cod_depositor_comments
;
The following automatic conversions were performed:

'_symmetry_cell_setting' value 'Monoclinic' changed to 'monoclinic'
according to /home/saulius/struct/CIF-dictionaries/cif_core.dic
dictionary named 'cif_core.dic' version 2.4.2 from
2011-04-26.

'_exptl_absorpt_correction_type' value 'Empirical'
changed to 'empirical' according to
/home/saulius/struct/CIF-dictionaries/cif_core.dic dictionary named
'cif_core.dic' version 2.4.2 from 2011-04-26.

Automatic conversion script
Id: cif_fix_values 1891 2012-01-12 08:04:46Z andrius 

 Adding full bibliography for 4078863.cif.
;
_cod_original_sg_symbol_H-M P21/n
_cod_database_code 4078863

loop_
_symmetry_equiv_pos_as_xyz
'x, y, z'
'-x+1/2, y+1/2, -z+1/2'
'-x, -y, -z'
'x-1/2, -y-1/2, z-1/2'

loop_
_atom_site_label
_atom_site_type_symbol
_atom_site_fract_x
_atom_site_fract_y
_atom_site_fract_z
_atom_site_U_iso_or_equiv
_atom_site_adp_type
_atom_site_occupancy
_atom_site_symmetry_multiplicity
_atom_site_calc_flag
_atom_site_refinement_flags
_atom_site_disorder_assembly
_atom_site_disorder_group
C1 C 0.3272(8) -0.0395(11) 0.2595(5) 0.044(3) Uani 1 1 d . . .
C2 C 0.3215(9) -0.0992(12) 0.3039(5) 0.053(4) Uani 1 1 d . . .
H2 H 0.2797 -0.0934 0.3194 0.063 Uiso 1 1 calc R . .
C3 C 0.3810(11) -0.1690(13) 0.3248(6) 0.069(5) Uani 1 1 d . . .
H3 H 0.3786 -0.2090 0.3548 0.083 Uiso 1 1 calc R . .
C4 C 0.4426(9) -0.1786(14) 0.3016(6) 0.060(4) Uani 1 1 d . . .
H4 H 0.4815 -0.2242 0.3162 0.072 Uiso 1 1 calc R . .
C5 C 0.4474(10) -0.1231(13) 0.2581(6) 0.060(4) Uani 1 1 d . . .
H5 H 0.4885 -0.1326 0.2421 0.072 Uiso 1 1 calc R . .
C6 C 0.3922(10) -0.0528(13) 0.2372(6) 0.062(4) Uani 1 1 d . . .
H6 H 0.3969 -0.0126 0.2077 0.075 Uiso 1 1 calc R . .
C7 C 0.3001(7) 0.1641(11) 0.2023(5) 0.040(3) Uani 1 1 d . . .
C8 C 0.3415(9) 0.2473(12) 0.2322(5) 0.051(4) Uani 1 1 d . . .
H8 H 0.3432 0.2448 0.2673 0.061 Uiso 1 1 calc R . .
C9 C 0.3787(8) 0.3304(13) 0.2120(6) 0.053(4) Uani 1 1 d . . .
H9 H 0.4047 0.3846 0.2332 0.063 Uiso 1 1 calc R . .
C10 C 0.3787(9) 0.3361(13) 0.1596(6) 0.057(4) Uani 1 1 d . . .
H10 H 0.4056 0.3921 0.1457 0.069 Uiso 1 1 calc R . .
C11 C 0.3383(11) 0.2579(14) 0.1291(6) 0.069(5) Uani 1 1 d . . .
H11 H 0.3374 0.2614 0.0941 0.083 Uiso 1 1 calc R . .
C12 C 0.2981(9) 0.1721(12) 0.1499(5) 0.049(4) Uani 1 1 d . . .
H12 H 0.2701 0.1205 0.1285 0.059 Uiso 1 1 calc R . .
C13 C 0.1952(9) -0.0213(13) 0.1811(5) 0.053(4) Uani 1 1 d . . .
C14 C 0.2229(10) -0.1150(13) 0.1582(6) 0.063(4) Uani 1 1 d . . .
H14 H 0.2707 -0.1401 0.1681 0.075 Uiso 1 1 calc R . .
C15 C 0.1757(11) -0.1704(15) 0.1191(6) 0.069(5) Uani 1 1 d . . .
H15 H 0.1909 -0.2362 0.1039 0.083 Uiso 1 1 calc R . .
C16 C 0.1064(10) -0.1254(16) 0.1036(6) 0.063(5) Uani 1 1 d . . .
H16 H 0.0759 -0.1600 0.0769 0.076 Uiso 1 1 calc R . .
C17 C 0.0822(9) -0.0321(14) 0.1266(6) 0.062(4) Uani 1 1 d . . .
H17 H 0.0360 -0.0025 0.1150 0.074 Uiso 1 1 calc R . .
C18 C 0.1252(9) 0.0184(12) 0.1666(6) 0.052(4) Uani 1 1 d . . .
H18 H 0.1073 0.0790 0.1838 0.063 Uiso 1 1 calc R . .
C19 C 0.1260(9) 0.1777(12) 0.3447(5) 0.050(4) Uani 1 1 d . . .
C20 C 0.0937(9) 0.2077(13) 0.3755(6) 0.057(4) Uani 1 1 d . . .
C21 C 0.0473(11) 0.2479(15) 0.4165(6) 0.072(5) Uani 1 1 d . . .
C22 C 0.0860(10) 0.0958(14) 0.4789(6) 0.063(5) Uani 1 1 d . . .
C23 C 0.0507(10) 0.0127(16) 0.4444(6) 0.069(5) Uani 1 1 d . . .
H23 H 0.0265 0.0341 0.4126 0.083 Uiso 1 1 calc R . .
C24 C 0.0537(10) -0.0996(16) 0.4595(7) 0.069(5) Uani 1 1 d . . .
H24 H 0.0284 -0.1542 0.4383 0.083 Uiso 1 1 calc R . .
C25 C 0.0933(10) -0.1351(15) 0.5056(6) 0.066(5) Uani 1 1 d . . .
H25 H 0.0962 -0.2123 0.5145 0.079 Uiso 1 1 calc R . .
C26 C 0.1278(10) -0.0534(14) 0.5371(6) 0.060(4) Uani 1 1 d . . .
C27 C 0.1243(9) 0.0619(14) 0.5253(5) 0.055(4) Uani 1 1 d . . .
C28 C 0.1698(10) -0.0894(14) 0.5857(6) 0.062(4) Uani 1 1 d . . .
C29 C 0.1542(9) 0.1495(17) 0.5638(6) 0.059(4) Uani 1 1 d . . .
C30 C 0.2179(9) 0.1101(14) 0.6019(6) 0.056(4) Uani 1 1 d . . .
C31 C 0.2234(10) -0.0086(15) 0.6139(6) 0.064(5) Uani 1 1 d . . .
C32 C 0.2807(13) -0.0462(19) 0.6511(7) 0.082(6) Uani 1 1 d . . .
H32 H 0.2832 -0.1230 0.6605 0.099 Uiso 1 1 calc R . .
C33 C 0.3312(13) 0.026(2) 0.6729(7) 0.094(7) Uani 1 1 d . . .
H33 H 0.3693 -0.0007 0.6969 0.113 Uiso 1 1 calc R . .
C34 C 0.3276(10) 0.1391(19) 0.6601(7) 0.075(5) Uani 1 1 d . . .
H34 H 0.3650 0.1876 0.6747 0.090 Uiso 1 1 calc R . .
C35 C 0.2694(9) 0.1860(16) 0.6255(5) 0.059(4) Uani 1 1 d . . .
C36 C 0.3255(10) 0.3746(17) 0.6289(7) 0.077(5) Uani 1 1 d . . .
C37 C 0.3864(12) 0.3409(15) 0.6070(6) 0.069(5) Uani 1 1 d . . .
C38 C 0.4390(10) 0.3102(14) 0.5845(6) 0.062(4) Uani 1 1 d . . .
C39 C 0.5582(11) 0.2016(15) 0.4235(7) 0.066(5) Uani 1 1 d . . .
C40 C 0.4981(12) 0.1278(15) 0.4136(9) 0.091(7) Uani 1 1 d . . .
H40 H 0.4797 0.0919 0.4403 0.109 Uiso 1 1 calc R . .
C41 C 0.4666(14) 0.1089(17) 0.3645(11) 0.112(10) Uani 1 1 d . . .
H41 H 0.4261 0.0609 0.3572 0.135 Uiso 1 1 calc R . .
C42 C 0.4974(18) 0.165(2) 0.3241(9) 0.123(11) Uani 1 1 d . . .
H42 H 0.4767 0.1527 0.2905 0.148 Uiso 1 1 calc R . .
C43 C 0.5583(15) 0.238(2) 0.3352(9) 0.106(8) Uani 1 1 d . . .
H43 H 0.5779 0.2760 0.3094 0.128 Uiso 1 1 calc R . .
C44 C 0.5877(13) 0.2526(16) 0.3853(6) 0.082(6) Uani 1 1 d . . .
H44 H 0.6291 0.2984 0.3934 0.099 Uiso 1 1 calc R . .
C45 C 0.6684(10) 0.3308(13) 0.4906(5) 0.057(4) Uani 1 1 d . . .
C46 C 0.7353(12) 0.3098(17) 0.4782(8) 0.087(6) Uani 1 1 d . . .
H46 H 0.7483 0.2346 0.4720 0.104 Uiso 1 1 calc R . .
C47 C 0.7858(16) 0.398(2) 0.4743(9) 0.119(8) Uani 1 1 d U . .
H47 H 0.8292 0.3824 0.4618 0.143 Uiso 1 1 calc R . .
C48 C 0.7703(13) 0.5087(19) 0.4895(8) 0.091(6) Uani 1 1 d . . .
H48 H 0.8051 0.5668 0.4918 0.109 Uiso 1 1 calc R . .
C49 C 0.7035(15) 0.5271(17) 0.5005(6) 0.089(7) Uani 1 1 d . . .
H49 H 0.6909 0.6018 0.5079 0.107 Uiso 1 1 calc R . .
C50 C 0.6503(13) 0.4404(18) 0.5017(7) 0.088(6) Uani 1 1 d . . .
H50 H 0.6042 0.4575 0.5098 0.106 Uiso 1 1 calc R . .
C51 C 0.6520(9) 0.0871(13) 0.5079(6) 0.057(4) Uani 1 1 d . . .
C52 C 0.6458(8) -0.0127(12) 0.4784(5) 0.046(3) Uani 1 1 d . . .
H52 H 0.6143 -0.0138 0.4477 0.055 Uiso 1 1 calc R . .
C53 C 0.6845(10) -0.1062(13) 0.4938(6) 0.060(4) Uani 1 1 d . . .
H53 H 0.6784 -0.1725 0.4742 0.072 Uiso 1 1 calc R . .
C54 C 0.7321(9) -0.1063(13) 0.5372(6) 0.058(4) Uani 1 1 d . . .
H54 H 0.7600 -0.1712 0.5470 0.070 Uiso 1 1 calc R . .
C55 C 0.7392(11) -0.0093(14) 0.5671(6) 0.069(5) Uani 1 1 d . . .
H55 H 0.7709 -0.0099 0.5977 0.083 Uiso 1 1 calc R . .
C56 C 0.7013(12) 0.0855(14) 0.5525(6) 0.078(6) Uani 1 1 d . . .
H56 H 0.7081 0.1511 0.5726 0.093 Uiso 1 1 calc R . .
Au1 Au 0.18655(3) 0.12129(5) 0.292000(19) 0.04652(19) Uani 1 1 d . . .
Au2 Au 0.51532(4) 0.26380(6) 0.54175(2) 0.0628(2) Uani 1 1 d . . .
O1 O 0.0839(7) 0.2108(10) 0.4671(3) 0.064(3) Uani 1 1 d . . .
O2 O 0.1629(9) -0.1899(11) 0.6010(5) 0.096(5) Uani 1 1 d . . .
O3 O 0.1286(7) 0.2442(10) 0.5662(4) 0.071(3) Uani 1 1 d . . .
O4 O 0.2627(6) 0.2984(10) 0.6127(4) 0.063(3) Uani 1 1 d . . .
P1 P 0.2536(2) 0.0547(3) 0.23289(13) 0.0456(9) Uani 1 1 d . . .
P2 P 0.6001(3) 0.2205(4) 0.49081(15) 0.0587(11) Uani 1 1 d . . .
C57 C 0.5460(11) 0.5680(16) 0.2147(6) 0.085(6) Uani 1 1 d D . .
H57 H 0.4982 0.5925 0.1968 0.102 Uiso 1 1 calc R . .
Cl1 Cl 0.5327(3) 0.5360(5) 0.27539(19) 0.1007(17) Uani 1 1 d D . .
Cl2 Cl 0.6042(5) 0.6840(6) 0.2128(3) 0.132(3) Uani 1 1 d D . .
Cl3 Cl 0.5712(4) 0.4514(5) 0.1817(2) 0.111(2) Uani 1 1 d D . .
C58 C 0.8806(12) 0.5927(18) 0.3394(9) 0.114(11) Uani 0.712(6) 1 d PDU A 1
H58 H 0.8671 0.6318 0.3693 0.137 Uiso 0.712(6) 1 calc PR A 1
Cl4 Cl 0.8686(8) 0.4487(10) 0.3484(5) 0.179(5) Uani 0.712(6) 1 d PDU A 1
Cl5 Cl 0.8244(7) 0.6477(11) 0.2869(4) 0.173(5) Uani 0.712(6) 1 d PDU A 1
Cl6 Cl 0.9703(7) 0.6282(11) 0.3366(5) 0.178(5) Uani 0.712(6) 1 d PDU A 1
C59 C 0.974(4) 0.550(6) 0.457(2) 0.067(18) Uani 0.288(6) 1 d PU A 2
H59 H 0.9472 0.6175 0.4660 0.080 Uiso 0.288(6) 1 calc PR A 2
Cl7 Cl 0.9141(8) 0.4647(15) 0.4163(5) 0.089(6) Uani 0.288(6) 1 d PDU A 2
Cl8 Cl 1.0490(9) 0.5954(15) 0.4308(6) 0.094(6) Uani 0.288(6) 1 d PDU A 2
Cl9 Cl 1.0049(9) 0.4688(14) 0.5152(4) 0.077(5) Uani 0.288(6) 1 d PDU A 2

loop_
_atom_site_aniso_label
_atom_site_aniso_U_11
_atom_site_aniso_U_22
_atom_site_aniso_U_33
_atom_site_aniso_U_23
_atom_site_aniso_U_13
_atom_site_aniso_U_12
C1 0.037(9) 0.030(7) 0.063(9) 0.000(6) -0.004(7) -0.008(6)
C2 0.050(10) 0.045(9) 0.060(9) 0.013(7) -0.004(7) -0.001(7)
C3 0.084(15) 0.039(9) 0.075(11) 0.013(8) -0.021(10) -0.013(9)
C4 0.042(11) 0.055(10) 0.080(11) -0.003(8) -0.002(9) 0.005(8)
C5 0.057(11) 0.049(9) 0.075(11) -0.013(8) 0.011(9) -0.008(9)
C6 0.070(13) 0.052(10) 0.062(10) 0.001(7) 0.002(9) 0.012(9)
C7 0.035(9) 0.033(7) 0.051(8) 0.002(6) -0.001(6) 0.003(6)
C8 0.068(12) 0.042(8) 0.041(7) 0.001(6) -0.003(7) 0.008(8)
C9 0.042(10) 0.047(9) 0.066(10) 0.006(7) -0.002(7) -0.006(7)
C10 0.051(11) 0.045(9) 0.075(11) 0.007(8) 0.007(8) 0.001(8)
C11 0.085(15) 0.066(11) 0.055(9) 0.026(8) 0.005(9) 0.013(10)
C12 0.057(11) 0.039(8) 0.050(8) -0.003(6) 0.002(7) -0.002(7)
C13 0.064(12) 0.055(9) 0.043(8) 0.006(7) 0.016(7) -0.016(8)
C14 0.059(12) 0.058(10) 0.070(10) 0.007(8) 0.007(8) 0.027(9)
C15 0.090(16) 0.066(11) 0.049(9) -0.015(8) 0.002(9) 0.002(11)
C16 0.055(12) 0.081(13) 0.052(9) 0.010(8) -0.004(8) -0.014(10)
C17 0.052(11) 0.066(11) 0.060(9) 0.009(8) -0.014(8) 0.012(9)
C18 0.041(10) 0.040(8) 0.075(10) 0.000(7) 0.010(8) 0.003(7)
C19 0.064(11) 0.035(8) 0.048(8) 0.010(6) 0.002(8) 0.001(7)
C20 0.051(11) 0.054(9) 0.067(10) 0.003(8) 0.013(8) 0.013(8)
C21 0.090(15) 0.084(13) 0.041(8) 0.004(8) 0.009(8) 0.020(11)
C22 0.062(12) 0.057(11) 0.079(12) -0.015(8) 0.035(10) -0.007(9)
C23 0.076(14) 0.075(12) 0.057(9) -0.002(9) 0.015(9) -0.001(10)
C24 0.058(12) 0.074(13) 0.080(12) -0.016(9) 0.027(10) -0.014(10)
C25 0.070(13) 0.069(12) 0.061(10) 0.005(8) 0.017(9) 0.001(10)
C26 0.058(12) 0.064(11) 0.064(10) 0.001(8) 0.028(9) -0.006(9)
C27 0.048(10) 0.066(11) 0.049(9) 0.009(7) 0.004(7) 0.001(8)
C28 0.059(12) 0.056(10) 0.075(11) 0.005(8) 0.023(9) -0.002(9)
C29 0.038(10) 0.089(13) 0.052(9) 0.009(8) 0.012(7) 0.010(9)
C30 0.045(10) 0.069(11) 0.058(9) 0.006(8) 0.016(7) -0.004(8)
C31 0.070(13) 0.069(11) 0.057(9) 0.003(8) 0.027(9) -0.011(10)
C32 0.085(16) 0.101(16) 0.064(11) 0.045(11) 0.022(11) 0.031(13)
C33 0.073(16) 0.14(2) 0.060(11) 0.030(13) -0.008(10) 0.009(16)
C34 0.050(12) 0.100(16) 0.073(11) 0.009(10) 0.003(9) 0.015(11)
C35 0.049(11) 0.088(13) 0.040(8) -0.019(8) 0.007(7) -0.001(10)
C36 0.049(12) 0.097(15) 0.088(12) -0.034(11) 0.017(9) -0.008(11)
C37 0.085(16) 0.061(11) 0.054(9) -0.003(8) -0.010(10) -0.027(10)
C38 0.056(12) 0.059(11) 0.065(10) 0.009(8) -0.009(9) -0.020(9)
C39 0.066(13) 0.057(10) 0.068(11) -0.009(8) -0.017(9) 0.021(9)
C40 0.073(15) 0.055(12) 0.130(18) -0.007(11) -0.031(13) 0.009(11)
C41 0.099(19) 0.056(13) 0.15(2) -0.036(13) -0.080(18) 0.024(12)
C42 0.16(3) 0.096(19) 0.090(16) -0.038(14) -0.046(18) 0.06(2)
C43 0.10(2) 0.109(19) 0.093(16) -0.015(13) -0.027(14) 0.039(16)
C44 0.101(17) 0.080(13) 0.053(10) -0.009(9) -0.029(11) 0.023(11)
C45 0.068(13) 0.044(9) 0.054(9) -0.005(7) -0.011(8) 0.004(8)
C46 0.056(14) 0.059(12) 0.142(18) -0.012(11) 0.003(12) -0.004(10)
C47 0.112(12) 0.114(11) 0.132(11) 0.011(9) 0.018(9) -0.007(9)
C48 0.080(17) 0.074(15) 0.117(16) 0.010(12) 0.008(13) -0.008(13)
C49 0.14(2) 0.060(12) 0.065(11) -0.005(9) 0.012(13) 0.002(14)
C50 0.105(19) 0.083(15) 0.079(12) 0.006(10) 0.025(12) -0.011(14)
C51 0.051(11) 0.057(10) 0.059(9) 0.006(7) 0.000(8) -0.001(8)
C52 0.050(10) 0.051(9) 0.035(7) 0.003(6) -0.001(6) 0.004(7)
C53 0.072(13) 0.046(9) 0.057(9) 0.005(7) -0.006(9) 0.001(8)
C54 0.039(10) 0.049(10) 0.087(12) 0.006(8) 0.009(8) 0.006(7)
C55 0.088(15) 0.061(11) 0.051(9) 0.004(8) -0.012(9) -0.002(10)
C56 0.108(17) 0.033(8) 0.078(11) -0.006(7) -0.033(11) 0.012(9)
Au1 0.0509(4) 0.0426(3) 0.0452(3) 0.0030(2) 0.0044(2) 0.0032(3)
Au2 0.0546(5) 0.0589(4) 0.0708(4) -0.0032(3) -0.0039(3) 0.0057(3)
O1 0.075(9) 0.076(8) 0.037(5) -0.006(5) -0.001(5) -0.001(7)
O2 0.137(14) 0.067(9) 0.091(9) 0.010(7) 0.041(9) -0.010(9)
O3 0.058(8) 0.073(8) 0.076(7) -0.014(6) -0.008(6) 0.018(7)
O4 0.053(8) 0.064(8) 0.069(7) -0.006(5) -0.004(5) 0.000(6)
P1 0.049(3) 0.039(2) 0.047(2) 0.0030(15) 0.0063(17) 0.0015(18)
P2 0.059(3) 0.051(2) 0.060(2) -0.0056(18) -0.011(2) 0.008(2)
C57 0.083(16) 0.106(16) 0.063(11) -0.009(10) 0.004(10) -0.014(12)
Cl1 0.096(5) 0.124(5) 0.080(3) -0.003(3) 0.006(3) -0.017(4)
Cl2 0.167(8) 0.117(5) 0.123(5) -0.005(4) 0.063(5) -0.019(5)
Cl3 0.099(5) 0.116(5) 0.121(4) -0.027(4) 0.028(4) -0.004(4)
C58 0.113(14) 0.112(14) 0.119(13) -0.005(9) 0.025(9) 0.005(9)
Cl4 0.199(9) 0.143(8) 0.199(8) -0.030(6) 0.047(7) -0.004(7)
Cl5 0.191(9) 0.209(9) 0.126(6) -0.031(6) 0.049(6) 0.008(7)
Cl6 0.153(8) 0.186(9) 0.212(9) 0.002(7) 0.084(7) 0.009(7)
C59 0.07(2) 0.068(19) 0.066(19) 0.004(10) 0.011(10) 0.000(10)
Cl7 0.089(9) 0.084(9) 0.092(8) -0.002(7) 0.011(7) 0.006(7)
Cl8 0.093(10) 0.092(9) 0.099(9) 0.001(7) 0.024(7) -0.011(7)
Cl9 0.080(9) 0.074(8) 0.075(9) -0.005(6) 0.006(7) 0.001(7)

loop_
_atom_type_symbol
_atom_type_description
_atom_type_scat_dispersion_real
_atom_type_scat_dispersion_imag
_atom_type_scat_source
C C 0.0033 0.0016 'International Tables Vol C Tables 4.2.6.8 and 6.1.1.4'
H H 0.0000 0.0000 'International Tables Vol C Tables 4.2.6.8 and 6.1.1.4'
Au Au -2.0133 8.8022 'International Tables Vol C Tables 4.2.6.8 and 6.1.1.4'
O O 0.0106 0.0060 'International Tables Vol C Tables 4.2.6.8 and 6.1.1.4'
P P 0.1023 0.0942 'International Tables Vol C Tables 4.2.6.8 and 6.1.1.4'
Cl Cl 0.1484 0.1585 'International Tables Vol C Tables 4.2.6.8 and 6.1.1.4'

loop_
_geom_angle_atom_site_label_1
_geom_angle_atom_site_label_2
_geom_angle_atom_site_label_3
_geom_angle
C2 C1 C6 118.3(14)
C2 C1 P1 119.4(12)
C6 C1 P1 122.3(11)
C1 C2 C3 118.1(16)
C1 C2 H2 120.9
C3 C2 H2 120.9
C4 C3 C2 121.0(15)
C4 C3 H3 119.5
C2 C3 H3 119.5
C5 C4 C3 120.9(16)
C5 C4 H4 119.6
C3 C4 H4 119.6
C4 C5 C6 120.1(17)
C4 C5 H5 119.9
C6 C5 H5 119.9
C5 C6 C1 121.5(15)
C5 C6 H6 119.3
C1 C6 H6 119.3
C12 C7 C8 116.9(13)
C12 C7 P1 123.9(10)
C8 C7 P1 119.3(10)
C9 C8 C7 122.5(13)
C9 C8 H8 118.8
C7 C8 H8 118.8
C8 C9 C10 120.7(14)
C8 C9 H9 119.7
C10 C9 H9 119.7
C11 C10 C9 118.7(15)
C11 C10 H10 120.7
C9 C10 H10 120.7
C10 C11 C12 121.0(15)
C10 C11 H11 119.5
C12 C11 H11 119.5
C7 C12 C11 120.3(14)
C7 C12 H12 119.9
C11 C12 H12 119.9
C18 C13 C14 122.4(15)
C18 C13 P1 118.0(12)
C14 C13 P1 119.6(14)
C13 C14 C15 117.2(16)
C13 C14 H14 121.4
C15 C14 H14 121.4
C16 C15 C14 119.1(15)
C16 C15 H15 120.4
C14 C15 H15 120.4
C17 C16 C15 121.4(16)
C17 C16 H16 119.3
C15 C16 H16 119.3
C16 C17 C18 120.4(16)
C16 C17 H17 119.8
C18 C17 H17 119.8
C17 C18 C13 119.2(14)
C17 C18 H18 120.4
C13 C18 H18 120.4
C20 C19 Au1 177.6(14)
C19 C20 C21 178.2(19)
O1 C21 C20 109.0(14)
O1 C22 C27 118.4(15)
O1 C22 C23 121.4(16)
C27 C22 C23 120.2(16)
C24 C23 C22 117.8(17)
C24 C23 H23 121.1
C22 C23 H23 121.1
C23 C24 C25 122.4(17)
C23 C24 H24 118.8
C25 C24 H24 118.8
C26 C25 C24 117.9(17)
C26 C25 H25 121.0
C24 C25 H25 121.0
C25 C26 C27 122.7(16)
C25 C26 C28 118.6(15)
C27 C26 C28 118.7(15)
C26 C27 C22 118.7(15)
C26 C27 C29 120.8(14)
C22 C27 C29 120.2(15)
O2 C28 C26 119.2(17)
O2 C28 C31 121.4(17)
C26 C28 C31 119.2(15)
O3 C29 C27 123.7(15)
O3 C29 C30 121.2(16)
C27 C29 C30 115.1(15)
C35 C30 C31 120.1(16)
C35 C30 C29 121.7(16)
C31 C30 C29 118.2(16)
C32 C31 C30 118.9(18)
C32 C31 C28 122.2(18)
C30 C31 C28 118.9(16)
C33 C32 C31 121.1(19)
C33 C32 H32 119.4
C31 C32 H32 119.4
C32 C33 C34 120(2)
C32 C33 H33 119.9
C34 C33 H33 119.9
C33 C34 C35 123(2)
C33 C34 H34 118.7
C35 C34 H34 118.7
O4 C35 C30 118.4(15)
O4 C35 C34 124.7(16)
C30 C35 C34 116.9(18)
C37 C36 O4 110.8(14)
C38 C37 C36 176.6(18)
C37 C38 Au2 173.8(15)
C44 C39 C40 121.7(18)
C44 C39 P2 120.9(15)
C40 C39 P2 117.3(16)
C41 C40 C39 119(2)
C41 C40 H40 120.3
C39 C40 H40 120.3
C40 C41 C42 119(2)
C40 C41 H41 120.7
C42 C41 H41 120.7
C43 C42 C41 121(2)
C43 C42 H42 119.6
C41 C42 H42 119.6
C44 C43 C42 118(3)
C44 C43 H43 121.2
C42 C43 H43 121.2
C39 C44 C43 122(2)
C39 C44 H44 119.0
C43 C44 H44 119.0
C46 C45 C50 119.1(18)
C46 C45 P2 122.6(13)
C50 C45 P2 118.3(16)
C45 C46 C47 122(2)
C45 C46 H46 119.0
C47 C46 H46 119.0
C48 C47 C46 119(3)
C48 C47 H47 120.4
C46 C47 H47 120.4
C49 C48 C47 117(2)
C49 C48 H48 121.6
C47 C48 H48 121.6
C48 C49 C50 124(2)
C48 C49 H49 117.9
C50 C49 H49 117.9
C45 C50 C49 118(2)
C45 C50 H50 120.9
C49 C50 H50 120.9
C56 C51 C52 117.3(14)
C56 C51 P2 118.2(12)
C52 C51 P2 124.5(12)
C53 C52 C51 120.8(14)
C53 C52 H52 119.6
C51 C52 H52 119.6
C52 C53 C54 121.1(15)
C52 C53 H53 119.5
C54 C53 H53 119.5
C53 C54 C55 119.3(15)
C53 C54 H54 120.3
C55 C54 H54 120.3
C56 C55 C54 120.8(15)
C56 C55 H55 119.6
C54 C55 H55 119.6
C55 C56 C51 120.6(15)
C55 C56 H56 119.7
C51 C56 H56 119.7
C19 Au1 P1 178.9(4)
C38 Au2 P2 176.8(5)
C22 O1 C21 119.1(13)
C35 O4 C36 118.1(14)
C7 P1 C1 103.1(6)
C7 P1 C13 105.6(6)
C1 P1 C13 108.8(7)
C7 P1 Au1 114.6(5)
C1 P1 Au1 113.0(5)
C13 P1 Au1 111.2(5)
C45 P2 C51 105.4(8)
C45 P2 C39 105.8(8)
C51 P2 C39 105.3(7)
C45 P2 Au2 112.8(6)
C51 P2 Au2 114.7(5)
C39 P2 Au2 112.2(6)
Cl1 C57 Cl3 113.4(11)
Cl1 C57 Cl2 111.9(9)
Cl3 C57 Cl2 112.8(10)
Cl1 C57 H57 106.0
Cl3 C57 H57 106.0
Cl2 C57 H57 106.0
Cl4 C58 Cl6 112.8(13)
Cl4 C58 Cl5 113.6(13)
Cl6 C58 Cl5 109.8(13)
Cl4 C58 H58 106.7
Cl6 C58 H58 106.7
Cl5 C58 H58 106.7
Cl8 C59 Cl7 113(3)
Cl8 C59 Cl9 110(4)
Cl7 C59 Cl9 109(3)
Cl8 C59 H59 108.3
Cl7 C59 H59 108.3
Cl9 C59 H59 108.3

loop_
_geom_bond_atom_site_label_1
_geom_bond_atom_site_label_2
_geom_bond_distance
C1 C2 1.388(18)
C1 C6 1.42(2)
C1 P1 1.805(15)
C2 C3 1.41(2)
C2 H2 0.9300
C3 C4 1.38(2)
C3 H3 0.9300
C4 C5 1.34(2)
C4 H4 0.9300
C5 C6 1.36(2)
C5 H5 0.9300
C6 H6 0.9300
C7 C12 1.394(18)
C7 C8 1.406(19)
C7 P1 1.798(14)
C8 C9 1.35(2)
C8 H8 0.9300
C9 C10 1.40(2)
C9 H9 0.9300
C10 C11 1.37(2)
C10 H10 0.9300
C11 C12 1.41(2)
C11 H11 0.9300
C12 H12 0.9300
C13 C18 1.37(2)
C13 C14 1.39(2)
C13 P1 1.844(15)
C14 C15 1.41(2)
C14 H14 0.9300
C15 C16 1.39(2)
C15 H15 0.9300
C16 C17 1.36(2)
C16 H16 0.9300
C17 C18 1.36(2)
C17 H17 0.9300
C18 H18 0.9300
C19 C20 1.139(19)
C19 Au1 2.028(16)
C20 C21 1.56(2)
C21 O1 1.477(19)
C22 O1 1.376(18)
C22 C27 1.39(2)
C22 C23 1.42(2)
C23 C24 1.37(2)
C23 H23 0.9300
C24 C25 1.39(2)
C24 H24 0.9300
C25 C26 1.36(2)
C25 H25 0.9300
C26 C27 1.38(2)
C26 C28 1.47(2)
C27 C29 1.49(2)
C28 O2 1.253(18)
C28 C31 1.49(2)
C29 O3 1.207(19)
C29 C30 1.50(2)
C30 C35 1.38(2)
C30 C31 1.42(2)
C31 C32 1.40(3)
C32 C33 1.32(3)
C32 H32 0.9300
C33 C34 1.36(3)
C33 H33 0.9300
C34 C35 1.42(2)
C34 H34 0.9300
C35 O4 1.35(2)
C36 C37 1.40(3)
C36 O4 1.47(2)
C37 C38 1.27(2)
C38 Au2 2.01(2)
C39 C44 1.36(3)
C39 C40 1.40(3)
C39 P2 1.855(17)
C40 C41 1.37(3)
C40 H40 0.9300
C41 C42 1.45(4)
C41 H41 0.9300
C42 C43 1.41(4)
C42 H42 0.9300
C43 C44 1.37(3)
C43 H43 0.9300
C44 H44 0.9300
C45 C46 1.35(2)
C45 C50 1.36(2)
C45 P2 1.801(18)
C46 C47 1.40(3)
C46 H46 0.9300
C47 C48 1.40(3)
C47 H47 0.9300
C48 C49 1.33(3)
C48 H48 0.9300
C49 C50 1.41(3)
C49 H49 0.9300
C50 H50 0.9300
C51 C56 1.38(2)
C51 C52 1.40(2)
C51 P2 1.847(16)
C52 C53 1.334(19)
C52 H52 0.9300
C53 C54 1.34(2)
C53 H53 0.9300
C54 C55 1.38(2)
C54 H54 0.9300
C55 C56 1.33(2)
C55 H55 0.9300
C56 H56 0.9300
Au1 P1 2.279(4)
Au2 P2 2.275(5)
C57 Cl1 1.711(16)
C57 Cl3 1.719(18)
C57 Cl2 1.733(18)
C57 H57 0.9800
C58 Cl4 1.715(18)
C58 Cl6 1.72(2)
C58 Cl5 1.73(2)
C58 H58 0.9800
C59 Cl8 1.73(6)
C59 Cl7 1.74(7)
C59 Cl9 1.83(6)
C59 H59 0.9800
